data_7214096
loop_
_publ_author_name
'Zheng, Guo-Li'
'Yang, Guo-Cheng'
'Song, Shu-Yan'
'Song, Xue-Zhi'
'Zhang, Hong-Jie'

_publ_section_title
;
 Constructing porous MOF based on the assembly of layer framework and
 p-sulfonatocalix[4]arene nanocapsule with proton-conductive property
;
_journal_issue 1
_journal_name_full CrystEngComm
_journal_page_first 64
_journal_paper_doi 10.1039/c2ce26075a
_journal_volume 16
_journal_year 2014
_chemical_formula_sum 'C58 H40 Cu1.5 N6 O33 S4'
_chemical_formula_weight 1572.51
_chemical_name_systematic
;
 ?
;
_space_group_IT_number 2
_symmetry_cell_setting triclinic
_symmetry_space_group_name_Hall '-P 1'
_symmetry_space_group_name_H-M 'P -1'
_atom_sites_solution_hydrogens geom
_atom_sites_solution_primary direct
_atom_sites_solution_secondary difmap
_audit_creation_method SHELXL-97
_cell_angle_alpha 70.1290(10)
_cell_angle_beta 70.3930(10)
_cell_angle_gamma 89.5450(10)
_cell_formula_units_Z 2
_cell_length_a 17.0111(11)
_cell_length_b 17.6763(12)
_cell_length_c 20.7596(15)
_cell_measurement_temperature 193(2)
_cell_volume 5490.4(7)
_computing_cell_refinement 'Bruker SAINT'
_computing_data_collection 'Bruker SMART'
_computing_data_reduction 'Bruker SAINT'
_computing_molecular_graphics 'SHELXTL-PLUS (Sheldrick, 1990)'
_computing_publication_material SHELXL-97
_computing_structure_refinement 'SHELXL-97 (Sheldrick, 1997)'
_computing_structure_solution 'SHELXS-97(Sheldrick, 1997)'
_diffrn_ambient_temperature 193(2)
_diffrn_measured_fraction_theta_full 0.995
_diffrn_measured_fraction_theta_max 0.995
_diffrn_measurement_method '\w scans'
_diffrn_radiation_monochromator graphite
_diffrn_radiation_source 'fine-focus sealed tube'
_diffrn_radiation_type MoK\a
_diffrn_radiation_wavelength 0.71073
_diffrn_reflns_av_R_equivalents 0.0341
_diffrn_reflns_av_sigmaI/netI 0.0683
_diffrn_reflns_limit_h_max 20
_diffrn_reflns_limit_h_min -20
_diffrn_reflns_limit_k_max 21
_diffrn_reflns_limit_k_min -21
_diffrn_reflns_limit_l_max 24
_diffrn_reflns_limit_l_min -24
_diffrn_reflns_number 39319
_diffrn_reflns_theta_full 25.00
_diffrn_reflns_theta_max 25.00
_diffrn_reflns_theta_min 1.12
_diffrn_standards_decay_% none
_diffrn_standards_interval_count none
_diffrn_standards_interval_time none
_diffrn_standards_number none
_exptl_absorpt_coefficient_mu 0.429
_exptl_absorpt_correction_T_max 0.963
_exptl_absorpt_correction_T_min 0.918
_exptl_absorpt_correction_type multi-scan
_exptl_absorpt_process_details SADABS
_exptl_crystal_colour red
_exptl_crystal_density_diffrn 0.951
_exptl_crystal_density_method 'not measured'
_exptl_crystal_description plate
_exptl_crystal_F_000 1603
_exptl_crystal_size_max 0.25
_exptl_crystal_size_mid 0.16
_exptl_crystal_size_min 0.09
_refine_diff_density_max 0.915
_refine_diff_density_min -0.742
_refine_diff_density_rms 0.140
_refine_ls_extinction_method none
_refine_ls_goodness_of_fit_ref 0.961
_refine_ls_hydrogen_treatment mixed
_refine_ls_matrix_type full
_refine_ls_number_parameters 922
_refine_ls_number_reflns 19243
_refine_ls_number_restraints 6
_refine_ls_restrained_S_all 0.961
_refine_ls_R_factor_all 0.1306
_refine_ls_R_factor_gt 0.0929
_refine_ls_shift/su_max 0.001
_refine_ls_shift/su_mean 0.000
_refine_ls_structure_factor_coef Fsqd
_refine_ls_weighting_details 'calc w=1/[\s^2^(Fo^2^)+(0.1803P)^2^+0.0000P] where P=(Fo^2^+2Fc^2^)/3'
_refine_ls_weighting_scheme calc
_refine_ls_wR_factor_gt 0.2537
_refine_ls_wR_factor_ref 0.2774
_reflns_number_gt 9901
_reflns_number_total 19243
_reflns_threshold_expression >2sigma(I)
_cod_data_source_file c2ce26075a.txt
_cod_data_source_block 1
_cod_original_cell_volume 5490.4(6)
_cod_original_sg_symbol_H-M P-1
_cod_original_formula_sum 'C58 H40 Cu1.50 N6 O33 S4'
_cod_database_code 7214096

loop_
_symmetry_equiv_pos_as_xyz
'x, y, z'
'-x, -y, -z'

loop_
_atom_site_label
_atom_site_type_symbol
_atom_site_fract_x
_atom_site_fract_y
_atom_site_fract_z
_atom_site_U_iso_or_equiv
_atom_site_adp_type
_atom_site_occupancy
_atom_site_symmetry_multiplicity
_atom_site_calc_flag
_atom_site_refinement_flags
_atom_site_disorder_assembly
_atom_site_disorder_group
Cu1 Cu -0.23663(3) 0.26298(3) 0.46749(4) 0.0615(2) Uani 1 1 d . . .
Cu2 Cu 0.0000 0.0000 1.0000 0.0904(4) Uani 1 2 d S . .
S1 S -0.11510(10) -0.02192(11) 0.75260(10) 0.0862(5) Uani 1 1 d . . .
S2 S 0.30674(15) -0.08387(11) 0.77145(11) 0.0989(6) Uani 1 1 d . . .
S3 S 0.41323(13) 0.32455(12) 0.75116(10) 0.0912(5) Uani 1 1 d . . .
S4A S -0.0060(2) 0.3292(2) 0.79170(18) 0.0825(13) Uiso 0.564(6) 1 d PD A 1
O11A O 0.0336(6) 0.2734(9) 0.8323(5) 0.163(5) Uani 0.564(6) 1 d PD A 1
S4B S -0.0374(3) 0.3740(4) 0.7704(3) 0.100(2) Uiso 0.436(6) 1 d PD A 2
O11B O -0.0698(15) 0.4331(12) 0.7491(9) 0.240(12) Uani 0.436(6) 1 d PD A 2
C1 C 0.0243(3) 0.1772(3) 0.5862(3) 0.0502(11) Uani 1 1 d . . .
C2 C -0.0398(3) 0.1245(3) 0.6458(3) 0.0567(12) Uani 1 1 d . . .
H2 H -0.0908 0.1447 0.6654 0.068 Uiso 1 1 calc R . .
C3 C -0.0326(3) 0.0448(3) 0.6774(3) 0.0600(13) Uani 1 1 d . . .
C4 C 0.0410(3) 0.0139(3) 0.6473(3) 0.0574(12) Uani 1 1 d . . .
H4 H 0.0452 -0.0423 0.6678 0.069 Uiso 1 1 calc R . .
C5 C 0.1077(3) 0.0634(3) 0.5882(3) 0.0455(11) Uani 1 1 d . . .
C6 C 0.0992(3) 0.1453(3) 0.5580(3) 0.0476(11) Uani 1 1 d . . .
C7 C 0.1891(3) 0.0300(3) 0.5581(3) 0.0515(11) Uani 1 1 d . . .
H7A H 0.2140 0.0587 0.5044 0.062 Uiso 1 1 calc R . .
H7B H 0.1766 -0.0282 0.5674 0.062 Uiso 1 1 calc R . .
C8 C 0.2523(3) 0.0398(2) 0.5929(3) 0.0471(11) Uani 1 1 d . . .
C9 C 0.2502(3) -0.0163(3) 0.6581(3) 0.0538(12) Uani 1 1 d . . .
H9 H 0.2081 -0.0616 0.6819 0.065 Uiso 1 1 calc R . .
C10 C 0.3072(3) -0.0089(3) 0.6901(3) 0.0567(12) Uani 1 1 d . . .
C11 C 0.3684(3) 0.0592(3) 0.6559(3) 0.0579(13) Uani 1 1 d . . .
H11 H 0.4077 0.0652 0.6778 0.069 Uiso 1 1 calc R . .
C12 C 0.3715(3) 0.1165(3) 0.5915(3) 0.0519(12) Uani 1 1 d . . .
C13 C 0.3142(3) 0.1075(3) 0.5578(3) 0.0544(12) Uani 1 1 d . . .
C14 C 0.4374(3) 0.1910(3) 0.5561(3) 0.0606(13) Uani 1 1 d . . .
H14A H 0.4896 0.1756 0.5658 0.073 Uiso 1 1 calc R . .
H14B H 0.4510 0.2124 0.5025 0.073 Uiso 1 1 calc R . .
C15 C 0.4035(3) 0.2562(3) 0.5876(3) 0.0535(12) Uani 1 1 d . . .
C16 C 0.4193(3) 0.2608(3) 0.6483(3) 0.0615(13) Uani 1 1 d . . .
H16 H 0.4516 0.2232 0.6698 0.074 Uiso 1 1 calc R . .
C17 C 0.3892(3) 0.3178(3) 0.6765(3) 0.0628(13) Uani 1 1 d . . .
C18 C 0.3391(3) 0.3722(3) 0.6483(3) 0.0629(13) Uani 1 1 d . . .
H18 H 0.3182 0.4116 0.6695 0.076 Uiso 1 1 calc R . .
C19 C 0.3195(3) 0.3692(3) 0.5892(3) 0.0519(11) Uani 1 1 d . . .
C20 C 0.3527(3) 0.3119(3) 0.5581(3) 0.0481(11) Uani 1 1 d . . .
C21 C 0.2631(3) 0.4266(3) 0.5592(3) 0.0604(13) Uani 1 1 d . . .
H21A H 0.2819 0.4410 0.5055 0.072 Uiso 1 1 calc R . .
H21B H 0.2674 0.4771 0.5692 0.072 Uiso 1 1 calc R . .
C22 C 0.1715(3) 0.3877(3) 0.5943(3) 0.0527(12) Uani 1 1 d . . .
C23 C 0.1242(3) 0.3854(3) 0.6620(3) 0.0713(15) Uani 1 1 d . A .
H23 H 0.1473 0.4109 0.6862 0.086 Uiso 1 1 calc R . .
C24 C 0.0428(4) 0.3466(4) 0.6968(3) 0.0808(17) Uani 1 1 d . . .
C25 C 0.0076(3) 0.3119(3) 0.6595(4) 0.0777(17) Uani 1 1 d . A .
H25 H -0.0491 0.2875 0.6819 0.093 Uiso 1 1 calc R . .
C26 C 0.0553(3) 0.3130(3) 0.5902(3) 0.0518(12) Uani 1 1 d . . .
C27 C 0.1369(3) 0.3513(3) 0.5578(3) 0.0537(12) Uani 1 1 d . A .
C28 C 0.0170(3) 0.2667(3) 0.5559(3) 0.0578(13) Uani 1 1 d . A .
H28A H -0.0430 0.2749 0.5661 0.069 Uiso 1 1 calc R . .
H28B H 0.0463 0.2879 0.5021 0.069 Uiso 1 1 calc R . .
C29 C 0.0779(4) 0.0651(4) 0.8007(4) 0.098(2) Uani 1 1 d . . .
H29 H 0.0276 0.0350 0.8080 0.117 Uiso 1 1 calc R . .
C30 C 0.1166(4) 0.1266(4) 0.7368(3) 0.0841(18) Uani 1 1 d . . .
H30 H 0.0949 0.1382 0.6984 0.101 Uiso 1 1 calc R . .
C31 C 0.1867(4) 0.1723(4) 0.7272(3) 0.0812(17) Uani 1 1 d . . .
H31 H 0.2155 0.2136 0.6812 0.097 Uiso 1 1 calc R . .
C32 C 0.2148(4) 0.1589(5) 0.7825(4) 0.107(2) Uani 1 1 d . . .
H32 H 0.2595 0.1954 0.7768 0.128 Uiso 1 1 calc R . .
C33 C 0.1815(4) 0.0941(5) 0.8474(4) 0.101(2) Uani 1 1 d . . .
N2 N 0.1599(3) 0.0684(4) 0.9752(3) 0.141(3) Uani 1 1 d G . .
C34 C 0.2132(3) 0.0702(4) 0.9084(2) 0.116(2) Uani 1 1 d G . .
C35 C 0.3019(3) 0.0572(5) 0.8925(3) 0.136(3) Uani 1 1 d G . .
H35 H 0.3400 0.0669 0.8442 0.163 Uiso 1 1 calc R . .
C36 C 0.3235(3) 0.0325(5) 0.9471(4) 0.340(14) Uani 1 1 d G . .
H36 H 0.3755 0.0107 0.9428 0.408 Uiso 1 1 calc R . .
C37 C 0.2643(5) 0.0368(5) 1.0263(3) 0.237(8) Uani 1 1 d G . .
H37 H 0.2862 0.0329 1.0638 0.284 Uiso 1 1 calc R . .
C38 C 0.1897(4) 0.0453(4) 1.0346(2) 0.161(4) Uani 1 1 d G . .
H38 H 0.1508 0.0361 1.0825 0.193 Uiso 1 1 calc R . .
C39 C -0.4225(3) 0.3783(3) 0.4261(3) 0.0576(13) Uani 1 1 d . . .
H39 H -0.4165 0.3633 0.3851 0.069 Uiso 1 1 calc R . .
C40 C -0.4664(3) 0.4426(3) 0.4352(3) 0.0538(12) Uani 1 1 d . . .
H40 H -0.4902 0.4713 0.3999 0.065 Uiso 1 1 calc R . .
C41 C -0.4766(2) 0.4660(2) 0.4939(2) 0.0428(10) Uani 1 1 d . . .
C42 C -0.4398(2) 0.4214(2) 0.5447(3) 0.0480(11) Uani 1 1 d . . .
H42 H -0.4450 0.4354 0.5862 0.058 Uiso 1 1 calc R . .
C43 C -0.3960(3) 0.3575(3) 0.5345(3) 0.0547(13) Uani 1 1 d . . .
H43 H -0.3714 0.3278 0.5689 0.066 Uiso 1 1 calc R . .
C44 C -0.1726(3) 0.4151(3) 0.5315(3) 0.0588(14) Uani 1 1 d . . .
H44 H -0.2268 0.3954 0.5680 0.071 Uiso 1 1 calc R . .
C45 C -0.1141(3) 0.4520(3) 0.5467(3) 0.0579(13) Uani 1 1 d . . .
H45 H -0.1281 0.4592 0.5923 0.070 Uiso 1 1 calc R . .
C46 C -0.0319(3) 0.4796(2) 0.4927(3) 0.0550(13) Uani 1 1 d . . .
C47 C -0.0169(3) 0.4637(3) 0.4299(3) 0.0649(15) Uani 1 1 d . . .
H47 H 0.0375 0.4786 0.3931 0.078 Uiso 1 1 calc R . .
C48 C -0.0797(3) 0.4264(3) 0.4192(3) 0.0706(16) Uani 1 1 d . . .
H48 H -0.0673 0.4153 0.3754 0.085 Uiso 1 1 calc R . .
C49 C -0.0179(3) 0.1791(3) 0.4258(3) 0.0590(13) Uani 1 1 d . . .
H49 H 0.0090 0.2269 0.3849 0.071 Uiso 1 1 calc R . .
C50 C 0.0190(3) 0.1083(3) 0.4335(3) 0.0581(13) Uani 1 1 d . . .
H50 H 0.0710 0.1074 0.3975 0.070 Uiso 1 1 calc R . .
C51 C -0.0195(3) 0.0381(3) 0.4936(3) 0.0464(11) Uani 1 1 d . . .
C52 C -0.0960(3) 0.0440(3) 0.5430(3) 0.0525(12) Uani 1 1 d . . .
H52 H -0.1250 -0.0025 0.5846 0.063 Uiso 1 1 calc R . .
C53 C -0.1301(3) 0.1154(3) 0.5327(3) 0.0542(13) Uani 1 1 d . . .
H53 H -0.1825 0.1178 0.5673 0.065 Uiso 1 1 calc R . .
C54 C -0.3514(3) 0.0584(3) 0.5313(3) 0.0584(14) Uani 1 1 d . . .
H54 H -0.3254 0.0475 0.5670 0.070 Uiso 1 1 calc R . .
C55 C -0.4233(3) 0.0101(3) 0.5457(3) 0.0560(12) Uani 1 1 d . . .
H55 H -0.4459 -0.0344 0.5906 0.067 Uiso 1 1 calc R . .
C56 C -0.4627(2) 0.0270(3) 0.4938(3) 0.0472(12) Uani 1 1 d . . .
C57 C -0.4268(3) 0.0937(3) 0.4302(3) 0.0508(12) Uani 1 1 d . . .
H57 H -0.4524 0.1080 0.3941 0.061 Uiso 1 1 calc R . .
C58 C -0.3546(3) 0.1396(3) 0.4181(3) 0.0532(12) Uani 1 1 d . . .
H58 H -0.3311 0.1852 0.3741 0.064 Uiso 1 1 calc R . .
N1 N 0.1111(4) 0.0463(3) 0.8545(3) 0.0954(16) Uani 1 1 d . . .
N3 N -0.3882(2) 0.3373(2) 0.4760(2) 0.0497(10) Uani 1 1 d . . .
N4 N -0.1561(2) 0.4060(2) 0.4678(3) 0.0519(10) Uani 1 1 d . . .
N5 N -0.0917(2) 0.1807(2) 0.4758(3) 0.0525(10) Uani 1 1 d . . .
N6 N -0.3181(2) 0.1202(2) 0.4678(2) 0.0473(10) Uani 1 1 d . . .
O1 O -0.1769(5) 0.0234(5) 0.7752(5) 0.259(6) Uani 1 1 d . . .
O2 O -0.1395(4) -0.0819(4) 0.7310(3) 0.156(2) Uani 1 1 d . . .
O3 O -0.0843(4) -0.0559(4) 0.8090(3) 0.153(2) Uani 1 1 d . . .
O4 O 0.2446(6) -0.0760(5) 0.8231(3) 0.243(6) Uani 1 1 d . . .
O5 O 0.2910(9) -0.1562(3) 0.7671(5) 0.295(7) Uani 1 1 d . . .
O6 O 0.3792(7) -0.0761(7) 0.7796(6) 0.353(9) Uani 1 1 d . . .
O7 O 0.3544(6) 0.2811(7) 0.8113(3) 0.279(6) Uani 1 1 d . . .
O8 O 0.4863(6) 0.2837(7) 0.7521(5) 0.238(5) Uani 1 1 d . . .
O9 O 0.4470(6) 0.3990(5) 0.7335(4) 0.215(4) Uani 1 1 d . . .
O10 O -0.0942(4) 0.3027(4) 0.8119(3) 0.162(2) Uani 1 1 d D . .
O12 O 0.0166(6) 0.3944(7) 0.8040(5) 0.238(5) Uani 1 1 d D . .
O13 O 0.16324(19) 0.19551(19) 0.49932(18) 0.0578(8) Uani 1 1 d . . .
O14 O 0.3168(2) 0.1645(2) 0.4949(2) 0.0874(12) Uani 1 1 d . . .
O15 O 0.3365(2) 0.3097(2) 0.49952(19) 0.0638(9) Uani 1 1 d . . .
O16 O 0.1824(2) 0.3542(3) 0.4897(2) 0.0979(14) Uani 1 1 d . . .
O17 O 0.0755(3) -0.0212(4) 0.9156(3) 0.1208(17) Uani 1 1 d . . .
O18 O 0.0869(3) 0.0865(4) 0.9838(3) 0.1262(19) Uani 1 1 d . . .
O19 O -0.34995(17) 0.27416(17) 0.4677(2) 0.0618(9) Uani 1 1 d . . .
O20 O -0.21833(18) 0.37680(17) 0.4532(2) 0.0625(9) Uani 1 1 d . . .
O21 O -0.12286(18) 0.25257(17) 0.4660(2) 0.0654(10) Uani 1 1 d . . .
O22 O -0.24371(16) 0.16014(17) 0.45408(19) 0.0565(9) Uani 1 1 d . . .
O23 O -0.1760(5) 0.3189(5) 0.3223(4) 0.197(3) Uani 1 1 d . . .
O24 O -0.2911(2) 0.2096(2) 0.6012(2) 0.0871(12) Uani 1 1 d . . .
O25 O 0.0523(4) -0.1079(3) 1.0700(3) 0.151(2) Uani 1 1 d . . .
O26 O -0.2180(4) 0.2481(5) 0.6892(3) 0.165(2) Uani 1 1 d . . .
O27 O -0.3426(5) 0.3874(6) 0.6731(4) 0.214(4) Uani 1 1 d . . .
O28 O 0.4211(7) 0.1935(7) 0.3595(6) 0.264(5) Uani 1 1 d . . .
O29 O -0.2936(5) -0.0320(6) 0.6713(5) 0.221(4) Uani 1 1 d . . .
O30 O -0.4403(5) 0.1109(6) 0.6975(5) 0.239(4) Uani 1 1 d . . .
O31 O -0.1025(6) 0.2003(5) 0.2961(5) 0.211(3) Uani 1 1 d . . .
O32 O 0.1894(6) -0.1535(6) 0.9784(5) 0.238(4) Uani 1 1 d . . .
O33 O 0.1476(7) 0.2970(6) 0.9980(5) 0.264(5) Uani 1 1 d . . .

loop_
_atom_site_aniso_label
_atom_site_aniso_U_11
_atom_site_aniso_U_22
_atom_site_aniso_U_33
_atom_site_aniso_U_23
_atom_site_aniso_U_13
_atom_site_aniso_U_12
Cu1 0.0352(3) 0.0380(3) 0.1426(6) -0.0536(4) -0.0486(4) 0.0147(2)
Cu2 0.0788(7) 0.1064(9) 0.0720(7) -0.0245(6) -0.0163(6) -0.0318(6)
S1 0.0617(10) 0.0901(12) 0.0904(12) -0.0273(10) -0.0115(9) -0.0177(8)
S2 0.1313(17) 0.0779(12) 0.0901(14) -0.0137(10) -0.0587(13) -0.0057(11)
S3 0.1087(14) 0.0914(12) 0.0877(13) -0.0342(10) -0.0498(11) -0.0044(11)
O11A 0.111(7) 0.242(14) 0.099(7) -0.065(8) 0.013(6) -0.077(8)
O11B 0.29(2) 0.181(17) 0.118(13) -0.039(12) 0.078(14) 0.033(17)
C1 0.046(3) 0.048(3) 0.073(3) -0.032(3) -0.031(3) 0.005(2)
C2 0.043(3) 0.057(3) 0.077(4) -0.035(3) -0.020(3) 0.002(2)
C3 0.046(3) 0.065(3) 0.072(3) -0.025(3) -0.022(3) -0.005(2)
C4 0.052(3) 0.044(3) 0.083(4) -0.025(3) -0.030(3) -0.001(2)
C5 0.044(3) 0.040(2) 0.067(3) -0.026(2) -0.030(2) 0.004(2)
C6 0.043(3) 0.048(3) 0.064(3) -0.025(2) -0.029(2) -0.002(2)
C7 0.050(3) 0.037(2) 0.079(3) -0.030(2) -0.027(2) 0.004(2)
C8 0.040(2) 0.031(2) 0.079(3) -0.028(2) -0.024(2) 0.0065(19)
C9 0.052(3) 0.039(3) 0.072(3) -0.026(3) -0.018(3) -0.003(2)
C10 0.073(3) 0.040(3) 0.062(3) -0.020(2) -0.030(3) 0.007(2)
C11 0.050(3) 0.050(3) 0.093(4) -0.037(3) -0.038(3) 0.014(2)
C12 0.047(3) 0.043(3) 0.081(4) -0.036(3) -0.026(3) 0.015(2)
C13 0.043(3) 0.045(3) 0.082(4) -0.029(3) -0.024(3) 0.003(2)
C14 0.033(2) 0.053(3) 0.103(4) -0.038(3) -0.022(3) 0.003(2)
C15 0.036(2) 0.046(3) 0.083(3) -0.031(3) -0.019(2) -0.006(2)
C16 0.053(3) 0.046(3) 0.092(4) -0.024(3) -0.034(3) -0.003(2)
C17 0.057(3) 0.059(3) 0.077(4) -0.027(3) -0.026(3) -0.006(3)
C18 0.060(3) 0.055(3) 0.086(4) -0.041(3) -0.024(3) -0.002(2)
C19 0.043(3) 0.041(3) 0.074(3) -0.026(2) -0.019(2) -0.002(2)
C20 0.040(2) 0.043(3) 0.066(3) -0.026(2) -0.019(2) -0.004(2)
C21 0.050(3) 0.043(3) 0.095(4) -0.034(3) -0.025(3) -0.005(2)
C22 0.049(3) 0.034(2) 0.085(4) -0.031(2) -0.027(3) 0.002(2)
C23 0.061(3) 0.069(4) 0.096(4) -0.049(3) -0.022(3) -0.008(3)
C24 0.074(4) 0.087(4) 0.079(4) -0.045(3) -0.008(3) -0.024(3)
C25 0.054(3) 0.058(3) 0.124(5) -0.048(3) -0.018(3) -0.013(3)
C26 0.043(3) 0.040(3) 0.080(4) -0.029(2) -0.024(3) 0.006(2)
C27 0.047(3) 0.042(3) 0.085(4) -0.032(3) -0.031(3) 0.013(2)
C28 0.044(3) 0.051(3) 0.094(4) -0.033(3) -0.038(3) 0.014(2)
C29 0.110(5) 0.108(5) 0.070(4) -0.019(4) -0.037(4) -0.042(4)
C30 0.113(5) 0.077(4) 0.068(4) -0.029(4) -0.036(4) 0.011(4)
C31 0.090(4) 0.069(4) 0.069(4) -0.019(3) -0.014(3) -0.009(3)
C32 0.097(5) 0.136(6) 0.055(4) -0.018(4) -0.003(4) -0.062(4)
C33 0.076(4) 0.134(6) 0.095(5) -0.042(5) -0.030(4) -0.021(4)
N2 0.137(6) 0.242(9) 0.040(3) -0.053(4) -0.025(4) 0.050(6)
C34 0.115(6) 0.131(7) 0.109(6) -0.039(5) -0.052(5) -0.007(5)
C35 0.109(6) 0.228(10) 0.106(6) -0.076(6) -0.067(5) 0.014(6)
C36 0.108(9) 0.73(5) 0.230(16) -0.28(2) -0.016(10) 0.014(15)
C37 0.190(12) 0.278(16) 0.236(15) 0.002(11) -0.162(12) -0.058(11)
C38 0.161(9) 0.200(10) 0.097(6) 0.000(6) -0.068(6) -0.058(8)
C39 0.045(3) 0.051(3) 0.098(4) -0.044(3) -0.034(3) 0.013(2)
C40 0.050(3) 0.046(3) 0.085(4) -0.036(3) -0.035(3) 0.020(2)
C41 0.031(2) 0.032(2) 0.076(3) -0.026(2) -0.025(2) 0.0080(17)
C42 0.034(2) 0.041(2) 0.085(3) -0.037(2) -0.026(2) 0.0085(19)
C43 0.036(2) 0.035(2) 0.110(4) -0.032(3) -0.041(3) 0.0119(19)
C44 0.030(2) 0.041(3) 0.108(4) -0.028(3) -0.026(3) 0.0023(19)
C45 0.032(2) 0.051(3) 0.100(4) -0.038(3) -0.025(3) -0.003(2)
C46 0.033(2) 0.026(2) 0.119(4) -0.032(3) -0.037(3) 0.0075(18)
C47 0.043(3) 0.056(3) 0.120(5) -0.058(3) -0.031(3) 0.002(2)
C48 0.050(3) 0.068(3) 0.122(5) -0.066(3) -0.033(3) 0.007(3)
C49 0.044(3) 0.041(3) 0.104(4) -0.032(3) -0.036(3) 0.011(2)
C50 0.044(3) 0.047(3) 0.100(4) -0.042(3) -0.031(3) 0.015(2)
C51 0.040(2) 0.042(3) 0.084(3) -0.038(3) -0.040(2) 0.012(2)
C52 0.036(2) 0.045(3) 0.095(4) -0.035(3) -0.036(3) 0.011(2)
C53 0.031(2) 0.048(3) 0.105(4) -0.042(3) -0.036(3) 0.014(2)
C54 0.048(3) 0.051(3) 0.109(4) -0.046(3) -0.050(3) 0.013(2)
C55 0.047(3) 0.044(3) 0.093(4) -0.029(3) -0.038(3) 0.001(2)
C56 0.030(2) 0.045(3) 0.090(4) -0.045(3) -0.028(2) 0.009(2)
C57 0.037(2) 0.044(3) 0.084(4) -0.031(3) -0.027(2) 0.005(2)
C58 0.043(3) 0.041(3) 0.091(4) -0.039(3) -0.027(3) 0.008(2)
N1 0.097(4) 0.092(4) 0.091(4) -0.028(3) -0.030(3) -0.017(3)
N3 0.0272(18) 0.0324(19) 0.103(3) -0.038(2) -0.026(2) 0.0047(15)
N4 0.031(2) 0.034(2) 0.106(3) -0.040(2) -0.027(2) 0.0024(15)
N5 0.038(2) 0.040(2) 0.108(3) -0.041(2) -0.047(2) 0.0118(18)
N6 0.0301(18) 0.033(2) 0.098(3) -0.038(2) -0.031(2) 0.0112(16)
O1 0.164(7) 0.153(6) 0.249(9) -0.002(6) 0.113(6) 0.006(5)
O2 0.163(5) 0.140(5) 0.120(4) -0.034(4) -0.005(4) -0.099(4)
O3 0.124(4) 0.212(7) 0.092(4) -0.035(4) -0.021(3) -0.067(4)
O4 0.309(11) 0.236(9) 0.078(4) 0.002(5) 0.000(5) 0.164(8)
O5 0.69(2) 0.057(4) 0.206(8) -0.008(4) -0.281(12) -0.005(7)
O6 0.248(10) 0.334(13) 0.355(13) 0.166(11) -0.249(11) -0.076(9)
O7 0.261(9) 0.453(14) 0.071(4) -0.044(6) -0.041(5) -0.214(10)
O8 0.272(10) 0.339(12) 0.283(10) -0.207(10) -0.226(9) 0.173(10)
O9 0.358(11) 0.175(7) 0.144(5) -0.036(5) -0.148(6) -0.095(7)
O10 0.153(6) 0.179(6) 0.113(4) -0.061(4) 0.011(4) -0.037(5)
O12 0.277(10) 0.290(11) 0.181(7) -0.184(8) -0.020(7) -0.042(8)
O13 0.053(2) 0.052(2) 0.069(2) -0.0245(17) -0.0202(17) 0.0005(16)
O14 0.092(3) 0.069(3) 0.088(3) 0.004(2) -0.047(2) -0.031(2)
O15 0.060(2) 0.064(2) 0.084(2) -0.0414(19) -0.0324(19) 0.0110(17)
O16 0.060(2) 0.137(4) 0.106(3) -0.082(3) -0.001(2) -0.024(2)
O17 0.100(4) 0.150(5) 0.075(3) -0.004(3) -0.021(3) -0.017(3)
O18 0.097(4) 0.190(6) 0.076(3) -0.047(3) -0.010(3) -0.028(4)
O19 0.0378(16) 0.0350(16) 0.140(3) -0.0516(19) -0.0448(19) 0.0171(13)
O20 0.0414(17) 0.0386(17) 0.135(3) -0.0435(19) -0.0526(19) 0.0099(14)
O21 0.0405(17) 0.0382(17) 0.153(3) -0.053(2) -0.059(2) 0.0183(14)
O22 0.0271(14) 0.0419(17) 0.122(3) -0.0495(18) -0.0318(17) 0.0061(12)
O23 0.213(8) 0.181(7) 0.182(7) -0.067(6) -0.050(6) -0.026(6)
O24 0.088(3) 0.070(3) 0.111(3) -0.039(2) -0.038(2) 0.023(2)
O25 0.183(6) 0.116(4) 0.134(5) -0.019(4) -0.057(4) -0.040(4)
O26 0.116(4) 0.245(8) 0.153(5) -0.089(5) -0.053(4) 0.026(5)
O27 0.152(6) 0.317(11) 0.177(7) -0.102(7) -0.049(5) -0.010(6)
O28 0.280(11) 0.246(10) 0.229(10) -0.047(8) -0.084(8) 0.066(9)
O29 0.139(6) 0.263(10) 0.211(8) -0.015(7) -0.072(5) -0.012(6)
O30 0.156(7) 0.296(11) 0.229(8) -0.013(8) -0.104(6) -0.010(7)
O31 0.237(9) 0.168(7) 0.229(8) -0.040(6) -0.116(7) -0.003(6)
O32 0.242(10) 0.246(10) 0.179(7) -0.047(7) -0.047(7) 0.031(7)
O33 0.270(10) 0.264(11) 0.217(9) -0.142(8) 0.023(7) -0.052(8)

loop_
_atom_type_symbol
_atom_type_description
_atom_type_scat_dispersion_real
_atom_type_scat_dispersion_imag
_atom_type_scat_source
C C 0.0033 0.0016 'International Tables Vol C Tables 4.2.6.8 and 6.1.1.4'
H H 0.0000 0.0000 'International Tables Vol C Tables 4.2.6.8 and 6.1.1.4'
N N 0.0061 0.0033 'International Tables Vol C Tables 4.2.6.8 and 6.1.1.4'
O O 0.0106 0.0060 'International Tables Vol C Tables 4.2.6.8 and 6.1.1.4'
S S 0.1246 0.1234 'International Tables Vol C Tables 4.2.6.8 and 6.1.1.4'
Cu Cu 0.3201 1.2651 'International Tables Vol C Tables 4.2.6.8 and 6.1.1.4'

loop_
_geom_angle_atom_site_label_1
_geom_angle_atom_site_label_2
_geom_angle_atom_site_label_3
_geom_angle
_geom_angle_site_symmetry_1
_geom_angle_site_symmetry_3
O21 Cu1 O19 179.29(17) . .
O21 Cu1 O22 90.92(11) . .
O19 Cu1 O22 89.12(11) . .
O21 Cu1 O20 88.88(11) . .
O19 Cu1 O20 90.90(11) . .
O22 Cu1 O20 165.04(16) . .
O17 Cu2 O17 180.000(1) 2_557 .
O17 Cu2 O18 90.7(2) 2_557 .
O17 Cu2 O18 89.3(2) . .
O17 Cu2 O18 89.3(2) 2_557 2_557
O17 Cu2 O18 90.7(2) . 2_557
O18 Cu2 O18 180.000(1) . 2_557
O17 Cu2 O25 94.3(2) 2_557 .
O17 Cu2 O25 85.7(2) . .
O18 Cu2 O25 96.2(2) . .
O18 Cu2 O25 83.8(2) 2_557 .
O17 Cu2 O25 85.7(2) 2_557 2_557
O17 Cu2 O25 94.3(2) . 2_557
O18 Cu2 O25 83.8(2) . 2_557
O18 Cu2 O25 96.2(2) 2_557 2_557
O25 Cu2 O25 180.0(3) . 2_557
O1 S1 O3 107.8(6) . .
O1 S1 O2 115.2(6) . .
O3 S1 O2 110.5(4) . .
O1 S1 C3 107.6(3) . .
O3 S1 C3 107.5(3) . .
O2 S1 C3 108.0(3) . .
O4 S2 O6 113.3(9) . .
O4 S2 O5 107.4(8) . .
O6 S2 O5 112.1(8) . .
O4 S2 C10 106.6(4) . .
O6 S2 C10 109.8(4) . .
O5 S2 C10 107.3(3) . .
O7 S3 O9 127.6(6) . .
O7 S3 O8 104.5(7) . .
O9 S3 O8 98.6(6) . .
O7 S3 C17 108.5(3) . .
O9 S3 C17 108.9(3) . .
O8 S3 C17 106.5(3) . .
O12 S4A O11A 97.6(7) . .
O12 S4A O10 120.0(6) . .
O11A S4A O10 113.1(5) . .
O12 S4A C24 108.2(5) . .
O11A S4A C24 110.6(5) . .
O10 S4A C24 107.1(4) . .
O11B S4B O10 114.0(13) . .
O11B S4B O12 107.1(14) . .
O10 S4B O12 116.6(6) . .
O11B S4B C24 115.2(8) . .
O10 S4B C24 103.8(5) . .
O12 S4B C24 99.4(5) . .
C2 C1 C6 117.5(4) . .
C2 C1 C28 121.2(4) . .
C6 C1 C28 121.2(4) . .
C3 C2 C1 122.4(4) . .
C3 C2 H2 118.8 . .
C1 C2 H2 118.8 . .
C2 C3 C4 119.2(5) . .
C2 C3 S1 122.0(4) . .
C4 C3 S1 118.8(4) . .
C5 C4 C3 121.2(4) . .
C5 C4 H4 119.4 . .
C3 C4 H4 119.4 . .
C4 C5 C6 118.3(4) . .
C4 C5 C7 120.8(4) . .
C6 C5 C7 120.9(4) . .
O13 C6 C5 119.8(4) . .
O13 C6 C1 118.8(4) . .
C5 C6 C1 121.4(4) . .
C5 C7 C8 111.8(3) . .
C5 C7 H7A 109.3 . .
C8 C7 H7A 109.3 . .
C5 C7 H7B 109.3 . .
C8 C7 H7B 109.3 . .
H7A C7 H7B 107.9 . .
C9 C8 C13 119.2(4) . .
C9 C8 C7 121.1(4) . .
C13 C8 C7 119.8(4) . .
C8 C9 C10 121.9(4) . .
C8 C9 H9 119.0 . .
C10 C9 H9 119.0 . .
C9 C10 C11 119.3(4) . .
C9 C10 S2 121.3(4) . .
C11 C10 S2 119.4(4) . .
C12 C11 C10 120.2(4) . .
C12 C11 H11 119.9 . .
C10 C11 H11 119.9 . .
C11 C12 C13 120.3(4) . .
C11 C12 C14 119.3(4) . .
C13 C12 C14 120.4(5) . .
O14 C13 C8 120.8(4) . .
O14 C13 C12 120.1(4) . .
C8 C13 C12 119.1(5) . .
C15 C14 C12 109.7(4) . .
C15 C14 H14A 109.7 . .
C12 C14 H14A 109.7 . .
C15 C14 H14B 109.7 . .
C12 C14 H14B 109.7 . .
H14A C14 H14B 108.2 . .
C16 C15 C20 118.0(4) . .
C16 C15 C14 120.7(4) . .
C20 C15 C14 121.3(4) . .
C17 C16 C15 120.9(5) . .
C17 C16 H16 119.5 . .
C15 C16 H16 119.5 . .
C16 C17 C18 121.4(5) . .
C16 C17 S3 120.0(4) . .
C18 C17 S3 118.6(4) . .
C17 C18 C19 120.2(4) . .
C17 C18 H18 119.9 . .
C19 C18 H18 119.9 . .
C18 C19 C20 118.7(4) . .
C18 C19 C21 120.8(4) . .
C20 C19 C21 120.4(4) . .
O15 C20 C19 119.6(4) . .
O15 C20 C15 119.8(4) . .
C19 C20 C15 120.6(4) . .
C19 C21 C22 110.9(4) . .
C19 C21 H21A 109.5 . .
C22 C21 H21A 109.5 . .
C19 C21 H21B 109.5 . .
C22 C21 H21B 109.5 . .
H21A C21 H21B 108.1 . .
C23 C22 C27 119.3(4) . .
C23 C22 C21 120.2(4) . .
C27 C22 C21 120.4(5) . .
C22 C23 C24 121.5(5) . .
C22 C23 H23 119.2 . .
C24 C23 H23 119.2 . .
C23 C24 C25 119.0(5) . .
C23 C24 S4A 117.7(4) . .
C25 C24 S4A 122.5(4) . .
C23 C24 S4B 122.2(4) . .
C25 C24 S4B 113.7(5) . .
S4A C24 S4B 31.95(19) . .
C26 C25 C24 120.4(5) . .
C26 C25 H25 119.8 . .
C24 C25 H25 119.8 . .
C27 C26 C25 118.6(4) . .
C27 C26 C28 123.2(5) . .
C25 C26 C28 118.0(4) . .
O16 C27 C26 118.6(4) . .
O16 C27 C22 120.4(4) . .
C26 C27 C22 121.0(5) . .
C1 C28 C26 110.6(4) . .
C1 C28 H28A 109.5 . .
C26 C28 H28A 109.5 . .
C1 C28 H28B 109.5 . .
C26 C28 H28B 109.5 . .
H28A C28 H28B 108.1 . .
C30 C29 N1 119.7(6) . .
C30 C29 H29 120.2 . .
N1 C29 H29 120.2 . .
C29 C30 C31 120.4(6) . .
C29 C30 H30 119.8 . .
C31 C30 H30 119.8 . .
C32 C31 C30 119.9(6) . .
C32 C31 H31 120.0 . .
C30 C31 H31 120.0 . .
C31 C32 C33 122.4(6) . .
C31 C32 H32 118.8 . .
C33 C32 H32 118.8 . .
C32 C33 N1 115.9(6) . .
C32 C33 C34 126.2(6) . .
N1 C33 C34 117.9(6) . .
O18 N2 C34 120.9(4) . .
O18 N2 C38 120.8(4) . .
C34 N2 C38 118.4 . .
N2 C34 C35 123.9 . .
N2 C34 C33 117.7(4) . .
C35 C34 C33 118.1(4) . .
C36 C35 C34 114.9 . .
C36 C35 H35 122.6 . .
C34 C35 H35 122.6 . .
C35 C36 C37 121.5 . .
C35 C36 H36 119.2 . .
C37 C36 H36 119.2 . .
C38 C37 C36 116.2 . .
C38 C37 H37 121.9 . .
C36 C37 H37 121.9 . .
C37 C38 N2 122.5 . .
C37 C38 H38 118.8 . .
N2 C38 H38 118.8 . .
N3 C39 C40 119.5(4) . .
N3 C39 H39 120.3 . .
C40 C39 H39 120.3 . .
C41 C40 C39 121.9(4) . .
C41 C40 H40 119.0 . .
C39 C40 H40 119.0 . .
C40 C41 C42 116.6(4) . .
C40 C41 C41 123.8(5) . 2_466
C42 C41 C41 119.6(5) . 2_466
C43 C42 C41 120.5(4) . .
C43 C42 H42 119.7 . .
C41 C42 H42 119.7 . .
N3 C43 C42 120.1(4) . .
N3 C43 H43 119.9 . .
C42 C43 H43 119.9 . .
N4 C44 C45 122.2(5) . .
N4 C44 H44 118.9 . .
C45 C44 H44 118.9 . .
C44 C45 C46 118.9(5) . .
C44 C45 H45 120.6 . .
C46 C45 H45 120.6 . .
C47 C46 C45 116.3(4) . .
C47 C46 C46 123.8(6) . 2_566
C45 C46 C46 120.0(6) . 2_566
C46 C47 C48 120.9(5) . .
C46 C47 H47 119.6 . .
C48 C47 H47 119.6 . .
N4 C48 C47 121.7(5) . .
N4 C48 H48 119.1 . .
C47 C48 H48 119.1 . .
N5 C49 C50 120.3(5) . .
N5 C49 H49 119.8 . .
C50 C49 H49 119.8 . .
C49 C50 C51 120.3(5) . .
C49 C50 H50 119.9 . .
C51 C50 H50 119.9 . .
C52 C51 C50 116.4(4) . .
C52 C51 C51 121.2(6) . 2_556
C50 C51 C51 122.4(5) . 2_556
C53 C52 C51 121.1(5) . .
C53 C52 H52 119.5 . .
C51 C52 H52 119.5 . .
N5 C53 C52 121.1(4) . .
N5 C53 H53 119.5 . .
C52 C53 H53 119.5 . .
N6 C54 C55 120.6(4) . .
N6 C54 H54 119.7 . .
C55 C54 H54 119.7 . .
C54 C55 C56 119.9(5) . .
C54 C55 H55 120.1 . .
C56 C55 H55 120.1 . .
C57 C56 C55 116.6(4) . .
C57 C56 C56 122.6(5) . 2_456
C55 C56 C56 120.7(6) . 2_456
C58 C57 C56 121.4(4) . .
C58 C57 H57 119.3 . .
C56 C57 H57 119.3 . .
N6 C58 C57 120.0(5) . .
N6 C58 H58 120.0 . .
C57 C58 H58 120.0 . .
C29 N1 O17 118.4(5) . .
C29 N1 C33 121.2(6) . .
O17 N1 C33 120.4(6) . .
O19 N3 C43 120.4(4) . .
O19 N3 C39 118.2(4) . .
C43 N3 C39 121.3(4) . .
C48 N4 C44 119.8(4) . .
C48 N4 O20 120.7(4) . .
C44 N4 O20 119.5(4) . .
C53 N5 C49 120.9(4) . .
C53 N5 O21 122.0(4) . .
C49 N5 O21 117.1(4) . .
C58 N6 C54 121.5(4) . .
C58 N6 O22 120.6(4) . .
C54 N6 O22 117.9(4) . .
S4B O10 S4A 41.4(3) . .
S4A O12 S4B 42.4(3) . .
N1 O17 Cu2 114.7(5) . .
N2 O18 Cu2 117.1(5) . .
N3 O19 Cu1 122.1(2) . .
N4 O20 Cu1 121.8(2) . .
N5 O21 Cu1 121.4(2) . .
N6 O22 Cu1 121.6(2) . .

loop_
_geom_bond_atom_site_label_1
_geom_bond_atom_site_label_2
_geom_bond_distance
_geom_bond_site_symmetry_2
Cu1 O21 1.933(3) .
Cu1 O19 1.935(3) .
Cu1 O22 1.941(3) .
Cu1 O20 1.943(3) .
Cu2 O17 1.946(5) 2_557
Cu2 O17 1.946(5) .
Cu2 O18 1.996(5) .
Cu2 O18 1.996(5) 2_557
Cu2 O25 2.345(6) .
Cu2 O25 2.345(6) 2_557
S1 O1 1.370(7) .
S1 O3 1.391(6) .
S1 O2 1.396(5) .
S1 C3 1.761(5) .
S2 O4 1.274(6) .
S2 O6 1.314(8) .
S2 O5 1.347(6) .
S2 C10 1.754(5) .
S3 O7 1.293(7) .
S3 O9 1.319(6) .
S3 O8 1.435(7) .
S3 C17 1.771(5) .
S4A O12 1.348(8) .
S4A O11A 1.395(14) .
S4A O10 1.449(7) .
S4A C24 1.777(7) .
S4B O11B 1.20(2) .
S4B O10 1.410(7) .
S4B O12 1.437(10) .
S4B C24 1.877(8) .
C1 C2 1.384(6) .
C1 C6 1.413(6) .
C1 C28 1.513(6) .
C2 C3 1.363(7) .
C2 H2 0.9500 .
C3 C4 1.397(7) .
C4 C5 1.383(6) .
C4 H4 0.9500 .
C5 C6 1.396(6) .
C5 C7 1.521(6) .
C6 O13 1.360(5) .
C7 C8 1.523(6) .
C7 H7A 0.9900 .
C7 H7B 0.9900 .
C8 C9 1.367(6) .
C8 C13 1.409(6) .
C9 C10 1.377(6) .
C9 H9 0.9500 .
C10 C11 1.408(7) .
C11 C12 1.360(7) .
C11 H11 0.9500 .
C12 C13 1.416(6) .
C12 C14 1.530(6) .
C13 O14 1.336(6) .
C14 C15 1.528(6) .
C14 H14A 0.9900 .
C14 H14B 0.9900 .
C15 C16 1.401(7) .
C15 C20 1.423(6) .
C16 C17 1.346(7) .
C16 H16 0.9500 .
C17 C18 1.390(7) .
C18 C19 1.391(7) .
C18 H18 0.9500 .
C19 C20 1.398(6) .
C19 C21 1.516(6) .
C20 O15 1.347(5) .
C21 C22 1.532(6) .
C21 H21A 0.9900 .
C21 H21B 0.9900 .
C22 C23 1.352(7) .
C22 C27 1.403(6) .
C23 C24 1.384(7) .
C23 H23 0.9500 .
C24 C25 1.404(7) .
C25 C26 1.388(7) .
C25 H25 0.9500 .
C26 C27 1.385(6) .
C26 C28 1.522(6) .
C27 O16 1.349(6) .
C28 H28A 0.9900 .
C28 H28B 0.9900 .
C29 C30 1.349(8) .
C29 N1 1.360(8) .
C29 H29 0.9500 .
C30 C31 1.363(8) .
C30 H30 0.9500 .
C31 C32 1.336(8) .
C31 H31 0.9500 .
C32 C33 1.379(9) .
C32 H32 0.9500 .
C33 N1 1.407(8) .
C33 C34 1.471(8) .
N2 O18 1.250(6) .
N2 C34 1.3677 .
N2 C38 1.4199 .
C34 C35 1.4667 .
C35 C36 1.2456 .
C35 H35 0.9500 .
C36 C37 1.6425 .
C36 H36 0.9500 .
C37 C38 1.2390 .
C37 H37 0.9500 .
C38 H38 0.9500 .
C39 N3 1.352(6) .
C39 C40 1.387(6) .
C39 H39 0.9500 .
C40 C41 1.373(6) .
C40 H40 0.9500 .
C41 C42 1.413(6) .
C41 C41 1.482(7) 2_466
C42 C43 1.386(5) .
C42 H42 0.9500 .
C43 N3 1.343(6) .
C43 H43 0.9500 .
C44 N4 1.324(6) .
C44 C45 1.368(6) .
C44 H44 0.9500 .
C45 C46 1.427(7) .
C45 H45 0.9500 .
C46 C47 1.367(7) .
C46 C46 1.476(8) 2_566
C47 C48 1.376(6) .
C47 H47 0.9500 .
C48 N4 1.310(6) .
C48 H48 0.9500 .
C49 N5 1.341(6) .
C49 C50 1.380(6) .
C49 H49 0.9500 .
C50 C51 1.392(7) .
C50 H50 0.9500 .
C51 C52 1.389(6) .
C51 C51 1.481(8) 2_556
C52 C53 1.365(6) .
C52 H52 0.9500 .
C53 N5 1.312(6) .
C53 H53 0.9500 .
C54 N6 1.335(6) .
C54 C55 1.383(6) .
C54 H54 0.9500 .
C55 C56 1.402(6) .
C55 H55 0.9500 .
C56 C57 1.385(6) .
C56 C56 1.488(7) 2_456
C57 C58 1.378(6) .
C57 H57 0.9500 .
C58 N6 1.325(6) .
C58 H58 0.9500 .
N1 O17 1.367(7) .
N3 O19 1.320(4) .
N4 O20 1.345(4) .
N5 O21 1.350(4) .
N6 O22 1.348(4) .

loop_
_geom_torsion_atom_site_label_1
_geom_torsion_atom_site_label_2
_geom_torsion_atom_site_label_3
_geom_torsion_atom_site_label_4
_geom_torsion
_geom_torsion_site_symmetry_1
_geom_torsion_site_symmetry_4
C6 C1 C2 C3 0.5(6) . .
C28 C1 C2 C3 -175.4(4) . .
C1 C2 C3 C4 -2.4(7) . .
C1 C2 C3 S1 -179.3(3) . .
O1 S1 C3 C2 -7.3(7) . .
O3 S1 C3 C2 -123.2(5) . .
O2 S1 C3 C2 117.6(5) . .
O1 S1 C3 C4 175.7(7) . .
O3 S1 C3 C4 59.8(5) . .
O2 S1 C3 C4 -59.4(5) . .
C2 C3 C4 C5 2.9(7) . .
S1 C3 C4 C5 180.0(3) . .
C3 C4 C5 C6 -1.5(6) . .
C3 C4 C5 C7 177.1(4) . .
C4 C5 C6 O13 -179.3(4) . .
C7 C5 C6 O13 2.2(6) . .
C4 C5 C6 C1 -0.4(6) . .
C7 C5 C6 C1 -179.0(4) . .
C2 C1 C6 O13 179.8(4) . .
C28 C1 C6 O13 -4.4(6) . .
C2 C1 C6 C5 0.9(6) . .
C28 C1 C6 C5 176.8(4) . .
C4 C5 C7 C8 -92.4(5) . .
C6 C5 C7 C8 86.1(5) . .
C5 C7 C8 C9 85.0(5) . .
C5 C7 C8 C13 -95.0(5) . .
C13 C8 C9 C10 -0.6(7) . .
C7 C8 C9 C10 179.5(4) . .
C8 C9 C10 C11 1.5(7) . .
C8 C9 C10 S2 -176.8(4) . .
O4 S2 C10 C9 -75.3(7) . .
O6 S2 C10 C9 161.6(9) . .
O5 S2 C10 C9 39.5(8) . .
O4 S2 C10 C11 106.4(7) . .
O6 S2 C10 C11 -16.7(9) . .
O5 S2 C10 C11 -138.8(8) . .
C9 C10 C11 C12 -0.6(7) . .
S2 C10 C11 C12 177.7(4) . .
C10 C11 C12 C13 -1.1(7) . .
C10 C11 C12 C14 178.6(4) . .
C9 C8 C13 O14 -178.3(4) . .
C7 C8 C13 O14 1.6(7) . .
C9 C8 C13 C12 -1.1(6) . .
C7 C8 C13 C12 178.8(4) . .
C11 C12 C13 O14 179.2(4) . .
C14 C12 C13 O14 -0.5(7) . .
C11 C12 C13 C8 1.9(7) . .
C14 C12 C13 C8 -177.8(4) . .
C11 C12 C14 C15 -86.3(5) . .
C13 C12 C14 C15 93.4(5) . .
C12 C14 C15 C16 92.3(5) . .
C12 C14 C15 C20 -85.4(6) . .
C20 C15 C16 C17 -1.9(7) . .
C14 C15 C16 C17 -179.7(4) . .
C15 C16 C17 C18 2.3(8) . .
C15 C16 C17 S3 -177.7(4) . .
O7 S3 C17 C16 -92.1(8) . .
O9 S3 C17 C16 125.3(6) . .
O8 S3 C17 C16 19.9(7) . .
O7 S3 C17 C18 87.9(8) . .
O9 S3 C17 C18 -54.7(7) . .
O8 S3 C17 C18 -160.1(6) . .
C16 C17 C18 C19 -0.6(8) . .
S3 C17 C18 C19 179.4(4) . .
C17 C18 C19 C20 -1.4(7) . .
C17 C18 C19 C21 178.3(4) . .
C18 C19 C20 O15 -178.0(4) . .
C21 C19 C20 O15 2.2(6) . .
C18 C19 C20 C15 1.7(7) . .
C21 C19 C20 C15 -178.0(4) . .
C16 C15 C20 O15 179.6(4) . .
C14 C15 C20 O15 -2.6(6) . .
C16 C15 C20 C19 -0.1(6) . .
C14 C15 C20 C19 177.6(4) . .
C18 C19 C21 C22 -93.7(5) . .
C20 C19 C21 C22 86.0(5) . .
C19 C21 C22 C23 79.2(5) . .
C19 C21 C22 C27 -98.1(5) . .
C27 C22 C23 C24 1.1(8) . .
C21 C22 C23 C24 -176.3(5) . .
C22 C23 C24 C25 -2.6(9) . .
C22 C23 C24 S4A 167.5(5) . .
C22 C23 C24 S4B -155.8(5) . .
O12 S4A C24 C23 38.7(8) . .
O11A S4A C24 C23 -67.1(7) . .
O10 S4A C24 C23 169.4(5) . .
O12 S4A C24 C25 -151.6(8) . .
O11A S4A C24 C25 102.6(7) . .
O10 S4A C24 C25 -21.0(7) . .
O12 S4A C24 S4B -68.6(7) . .
O11A S4A C24 S4B -174.4(7) . .
O10 S4A C24 S4B 62.0(5) . .
O11B S4B C24 C23 79.8(17) . .
O10 S4B C24 C23 -154.8(6) . .
O12 S4B C24 C23 -34.2(9) . .
O11B S4B C24 C25 -74.7(17) . .
O10 S4B C24 C25 50.6(7) . .
O12 S4B C24 C25 171.2(7) . .
O11B S4B C24 S4A 171.3(17) . .
O10 S4B C24 S4A -63.3(5) . .
O12 S4B C24 S4A 57.2(6) . .
C23 C24 C25 C26 3.1(9) . .
S4A C24 C25 C26 -166.5(5) . .
S4B C24 C25 C26 158.5(5) . .
C24 C25 C26 C27 -2.1(8) . .
C24 C25 C26 C28 173.7(5) . .
C25 C26 C27 O16 -178.2(5) . .
C28 C26 C27 O16 6.2(7) . .
C25 C26 C27 C22 0.6(7) . .
C28 C26 C27 C22 -175.0(4) . .
C23 C22 C27 O16 178.7(5) . .
C21 C22 C27 O16 -3.9(7) . .
C23 C22 C27 C26 -0.1(7) . .
C21 C22 C27 C26 177.3(4) . .
C2 C1 C28 C26 93.1(5) . .
C6 C1 C28 C26 -82.6(5) . .
C27 C26 C28 C1 95.7(6) . .
C25 C26 C28 C1 -79.9(5) . .
N1 C29 C30 C31 -2.9(11) . .
C29 C30 C31 C32 -3.5(10) . .
C30 C31 C32 C33 7.7(11) . .
C31 C32 C33 N1 -5.1(11) . .
C31 C32 C33 C34 173.9(7) . .
O18 N2 C34 C35 174.1(7) . .
C38 N2 C34 C35 -6.0 . .
O18 N2 C34 C33 0.0(7) . .
C38 N2 C34 C33 179.9(6) . .
C32 C33 C34 N2 120.4(7) . .
N1 C33 C34 N2 -60.6(8) . .
C32 C33 C34 C35 -54.0(10) . .
N1 C33 C34 C35 125.0(6) . .
N2 C34 C35 C36 10.0 . .
C33 C34 C35 C36 -175.9(6) . .
C34 C35 C36 C37 -14.9 . .
C35 C36 C37 C38 18.2 . .
C36 C37 C38 N2 -13.8 . .
O18 N2 C38 C37 -170.8(7) . .
C34 N2 C38 C37 9.3 . .
N3 C39 C40 C41 -0.2(7) . .
C39 C40 C41 C42 0.2(6) . .
C39 C40 C41 C41 -179.7(5) . 2_466
C40 C41 C42 C43 -0.1(6) . .
C41 C41 C42 C43 179.8(5) 2_466 .
C41 C42 C43 N3 0.0(6) . .
N4 C44 C45 C46 -1.8(7) . .
C44 C45 C46 C47 -2.4(6) . .
C44 C45 C46 C46 179.3(5) . 2_566
C45 C46 C47 C48 2.8(7) . .
C46 C46 C47 C48 -179.0(5) 2_566 .
C46 C47 C48 N4 1.1(8) . .
N5 C49 C50 C51 -0.7(7) . .
C49 C50 C51 C52 1.1(6) . .
C49 C50 C51 C51 -176.8(4) . 2_556
C50 C51 C52 C53 -0.8(6) . .
C51 C51 C52 C53 177.1(4) 2_556 .
C51 C52 C53 N5 0.0(6) . .
N6 C54 C55 C56 -1.2(7) . .
C54 C55 C56 C57 -1.1(6) . .
C54 C55 C56 C56 176.4(5) . 2_456
C55 C56 C57 C58 1.6(6) . .
C56 C56 C57 C58 -175.9(5) 2_456 .
C56 C57 C58 N6 0.2(6) . .
C30 C29 N1 O17 -173.5(6) . .
C30 C29 N1 C33 5.4(11) . .
C32 C33 N1 C29 -1.5(11) . .
C34 C33 N1 C29 179.4(6) . .
C32 C33 N1 O17 177.4(6) . .
C34 C33 N1 O17 -1.7(10) . .
C42 C43 N3 O19 -176.9(4) . .
C42 C43 N3 C39 0.0(6) . .
C40 C39 N3 O19 177.0(4) . .
C40 C39 N3 C43 0.1(6) . .
C47 C48 N4 C44 -5.5(7) . .
C47 C48 N4 O20 173.5(4) . .
C45 C44 N4 C48 5.8(7) . .
C45 C44 N4 O20 -173.2(4) . .
C52 C53 N5 C49 0.4(6) . .
C52 C53 N5 O21 -177.6(3) . .
C50 C49 N5 C53 -0.1(6) . .
C50 C49 N5 O21 178.0(4) . .
C57 C58 N6 C54 -2.6(6) . .
C57 C58 N6 O22 174.2(3) . .
C55 C54 N6 C58 3.1(6) . .
C55 C54 N6 O22 -173.7(4) . .
O11B S4B O10 S4A -172.5(13) . .
O12 S4B O10 S4A -46.8(6) . .
C24 S4B O10 S4A 61.4(4) . .
O12 S4A O10 S4B 53.3(7) . .
O11A S4A O10 S4B 167.6(7) . .
C24 S4A O10 S4B -70.3(5) . .
O11A S4A O12 S4B -172.7(6) . .
O10 S4A O12 S4B -50.5(6) . .
C24 S4A O12 S4B 72.7(5) . .
O11B S4B O12 S4A 179.3(10) . .
O10 S4B O12 S4A 50.2(6) . .
C24 S4B O12 S4A -60.5(4) . .
C29 N1 O17 Cu2 -100.4(6) . .
C33 N1 O17 Cu2 80.7(7) . .
O17 Cu2 O17 N1 167(100) 2_557 .
O18 Cu2 O17 N1 -47.9(4) . .
O18 Cu2 O17 N1 132.1(4) 2_557 .
O25 Cu2 O17 N1 -144.2(4) . .
O25 Cu2 O17 N1 35.8(4) 2_557 .
C34 N2 O18 Cu2 82.1(6) . .
C38 N2 O18 Cu2 -97.7(5) . .
O17 Cu2 O18 N2 130.8(4) 2_557 .
O17 Cu2 O18 N2 -49.2(4) . .
O18 Cu2 O18 N2 -91(100) 2_557 .
O25 Cu2 O18 N2 36.3(4) . .
O25 Cu2 O18 N2 -143.7(4) 2_557 .
C43 N3 O19 Cu1 -55.4(5) . .
C39 N3 O19 Cu1 127.7(3) . .
O21 Cu1 O19 N3 -87(10) . .
O22 Cu1 O19 N3 179.6(4) . .
O20 Cu1 O19 N3 -15.4(4) . .
C48 N4 O20 Cu1 84.0(5) . .
C44 N4 O20 Cu1 -96.9(4) . .
O21 Cu1 O20 N4 -19.2(4) . .
O19 Cu1 O20 N4 161.4(4) . .
O22 Cu1 O20 N4 -108.6(5) . .
C53 N5 O21 Cu1 -53.4(5) . .
C49 N5 O21 Cu1 128.5(3) . .
O19 Cu1 O21 N5 -110(9) . .
O22 Cu1 O21 N5 -16.7(4) . .
O20 Cu1 O21 N5 178.2(4) . .
C58 N6 O22 Cu1 82.8(4) . .
C54 N6 O22 Cu1 -100.3(4) . .
O21 Cu1 O22 N6 163.6(3) . .
O19 Cu1 O22 N6 -17.1(3) . .
O20 Cu1 O22 N6 -107.3(5) . .
